data_7040386
loop_
_publ_author_name
'Bartual-Murgui, C'
'Vela, S.'
'Roubeau, O.'
'Arom\'i, G'

_publ_section_title
;
 Designed intramolecular blocking of the spin crossover of an Fe(ii)
 complex.
;
_journal_issue 36
_journal_name_full 'Dalton transactions (Cambridge, England : 2003)'
_journal_page_first 14058
_journal_page_last 14062
_journal_paper_doi 10.1039/c6dt03047e
_journal_volume 45
_journal_year 2016
_chemical_formula_moiety 'C34 H26 Fe N10, 2(Cl O4), C3 H6 O'
_chemical_formula_sum 'C37 H32 Cl2 Fe N10 O9'
_chemical_formula_weight 887.47
_chemical_name_systematic
;
 ?
;
_space_group_crystal_system orthorhombic
_space_group_IT_number 29
_space_group_name_Hall 'P 2c -2ac'
_space_group_name_H-M_alt 'P c a 21'
_symmetry_space_group_name_Hall 'P 2c -2ac'
_symmetry_space_group_name_H-M 'P c a 21'
_atom_sites_solution_hydrogens geom
_audit_creation_method SHELXL-2014
_audit_update_record
;
2016-07-12 deposited with the CCDC.
2016-08-18 downloaded from the CCDC.
;
_cell_angle_alpha 90
_cell_angle_beta 90
_cell_angle_gamma 90
_cell_formula_units_Z 8
_cell_length_a 20.9317(10)
_cell_length_b 8.5496(5)
_cell_length_c 43.116(2)
_cell_measurement_reflns_used 8168
_cell_measurement_temperature 100(2)
_cell_measurement_theta_max 32.08
_cell_measurement_theta_min 3.67
_cell_volume 7715.9(7)
_computing_cell_refinement 'SAINT v8.34A (Bruker, 2013)'
_computing_data_collection 'Bruker APEX 2'
_computing_data_reduction 'SAINT v8.34A (Bruker, 2013)'
_computing_structure_refinement 'SHELXL-2014 (Sheldrick, 2015)'
_computing_structure_solution 'SHELXT (Sheldrick, 2015)'
_diffrn_ambient_temperature 100(2)
_diffrn_measured_fraction_theta_full 0.994
_diffrn_measured_fraction_theta_max 0.992
_diffrn_measurement_device_type 'Bruker APEX II QUAZAR'
_diffrn_measurement_method '\f and \w rotation with narrow frames'
_diffrn_radiation_source 'multilayer monochromator ImuS'
_diffrn_radiation_type MoK\a
_diffrn_radiation_wavelength 0.71073
_diffrn_reflns_av_R_equivalents 0.0819
_diffrn_reflns_av_unetI/netI 0.1130
_diffrn_reflns_Laue_measured_fraction_full 0.994
_diffrn_reflns_Laue_measured_fraction_max 0.992
_diffrn_reflns_limit_h_max 23
_diffrn_reflns_limit_h_min -28
_diffrn_reflns_limit_k_max 11
_diffrn_reflns_limit_k_min -11
_diffrn_reflns_limit_l_max 59
_diffrn_reflns_limit_l_min -59
_diffrn_reflns_number 38397
_diffrn_reflns_point_group_measured_fraction_full 0.994
_diffrn_reflns_point_group_measured_fraction_max 0.993
_diffrn_reflns_theta_full 29.130
_diffrn_reflns_theta_max 29.155
_diffrn_reflns_theta_min 3.769
_exptl_absorpt_coefficient_mu 0.599
_exptl_absorpt_correction_T_max 0.747
_exptl_absorpt_correction_T_min 0.567
_exptl_absorpt_correction_type multi-scan
_exptl_absorpt_process_details 'SADABS-2008/1 - Bruker AXS'
_exptl_crystal_colour yellow
_exptl_crystal_density_diffrn 1.528
_exptl_crystal_description plate
_exptl_crystal_F_000 3648
_exptl_crystal_preparation ', Magnetic properties'
_exptl_crystal_size_max 0.300
_exptl_crystal_size_mid 0.120
_exptl_crystal_size_min 0.040
_refine_diff_density_max 1.273
_refine_diff_density_min -2.746
_refine_diff_density_rms 0.127
_refine_ls_abs_structure_details
;
 Refined as an inversion twin.
;
_refine_ls_abs_structure_Flack 0.48(3)
_refine_ls_extinction_method none
_refine_ls_goodness_of_fit_ref 1.051
_refine_ls_hydrogen_treatment constr
_refine_ls_matrix_type full
_refine_ls_number_parameters 1068
_refine_ls_number_reflns 17904
_refine_ls_number_restraints 149
_refine_ls_restrained_S_all 1.054
_refine_ls_R_factor_all 0.1005
_refine_ls_R_factor_gt 0.0769
_refine_ls_shift/su_max 0.000
_refine_ls_shift/su_mean 0.000
_refine_ls_structure_factor_coef Fsqd
_refine_ls_weighting_details 'w=1/[\s^2^(Fo^2^)+(0.1206P)^2^] where P=(Fo^2^+2Fc^2^)/3'
_refine_ls_weighting_scheme calc
_refine_ls_wR_factor_gt 0.1939
_refine_ls_wR_factor_ref 0.2125
_reflns_Friedel_coverage 0.975
_reflns_Friedel_fraction_full 0.994
_reflns_Friedel_fraction_max 0.993
_reflns_number_gt 13468
_reflns_number_total 17904
_reflns_threshold_expression 'I > 2\s(I)'
_cod_data_source_file c6dt03047e4.cif
_cod_data_source_block 1298BM375
_cod_depositor_comments
;Adding full bibliography for 7040386--7040387.cif.

 Adding full bibliography for 7040386--7040387.cif.
;
_cod_database_code 7040386
_shelx_space_group_comment
;
The symmetry employed for this shelxl refinement is uniquely defined
by the following loop, which should always be used as a source of
symmetry information in preference to the above space-group names.
They are only intended as comments.
;
_shelx_estimated_absorpt_t_min 0.841
_shelx_estimated_absorpt_t_max 0.976
_shelxl_version_number 2014-3

loop_
_space_group_symop_operation_xyz
'x, y, z'
'-x, -y, z+1/2'
'-x+1/2, y, z+1/2'
'x+1/2, -y, z'

loop_
_atom_site_label
_atom_site_type_symbol
_atom_site_fract_x
_atom_site_fract_y
_atom_site_fract_z
_atom_site_U_iso_or_equiv
_atom_site_adp_type
_atom_site_occupancy
_atom_site_site_symmetry_order
_atom_site_calc_flag
_atom_site_refinement_flags_posn
_atom_site_refinement_flags_adp
Fe1 Fe 0.25317(4) 0.39502(12) 0.10859(2) 0.0169(2) Uani 1 1 d . .
N1 N 0.1634(3) 0.2653(8) 0.11158(13) 0.0203(12) Uani 1 1 d . .
N2 N 0.1136(3) 0.2528(8) 0.13126(14) 0.0223(13) Uani 1 1 d . .
H2B H 0.1149 0.2790 0.1510 0.027 Uiso 1 1 calc R U
N3 N 0.2412(3) 0.2883(8) 0.06467(13) 0.0202(12) Uani 1 1 d . .
N4 N 0.3437(3) 0.3638(8) 0.05416(14) 0.0208(13) Uani 1 1 d . .
N5 N 0.3437(3) 0.4276(8) 0.08342(13) 0.0182(12) Uani 1 1 d . .
N6 N 0.1942(3) 0.6008(8) 0.10002(13) 0.0201(13) Uani 1 1 d . .
N7 N 0.1552(3) 0.6538(8) 0.07760(14) 0.0209(12) Uani 1 1 d . .
H7B H 0.1534 0.6140 0.0588 0.025 Uiso 1 1 calc R U
N8 N 0.2502(3) 0.5215(9) 0.15125(17) 0.0202(15) Uani 1 1 d . .
N9 N 0.3217(3) 0.3403(8) 0.16880(14) 0.0232(13) Uani 1 1 d . .
N10 N 0.3096(3) 0.2633(8) 0.14162(13) 0.0223(13) Uani 1 1 d . .
C1 C 0.0617(3) 0.1949(10) 0.11682(17) 0.0249(16) Uani 1 1 d . .
H1A H 0.0214 0.1745 0.1262 0.030 Uiso 1 1 calc R U
C2 C 0.0770(3) 0.1707(10) 0.08630(18) 0.0245(15) Uani 1 1 d . .
H2A H 0.0501 0.1321 0.0703 0.029 Uiso 1 1 calc R U
C3 C 0.1409(4) 0.2154(10) 0.08393(17) 0.0200(16) Uani 1 1 d . .
C4 C 0.1856(3) 0.2163(9) 0.05755(16) 0.0189(14) Uani 1 1 d . .
C5 C 0.1754(4) 0.1439(10) 0.02956(17) 0.0257(16) Uani 1 1 d . .
H5A H 0.1360 0.0938 0.0251 0.031 Uiso 1 1 calc R U
C6 C 0.2252(4) 0.1465(11) 0.00785(16) 0.0252(16) Uani 1 1 d . .
H6A H 0.2195 0.0969 -0.0117 0.030 Uiso 1 1 calc R U
C7 C 0.2825(4) 0.2200(11) 0.01441(17) 0.0276(16) Uani 1 1 d . .
H7A H 0.3165 0.2231 -0.0001 0.033 Uiso 1 1 calc R U
C8 C 0.2874(3) 0.2893(10) 0.04356(16) 0.0212(14) Uani 1 1 d . .
C9 C 0.4035(3) 0.3633(11) 0.04161(18) 0.0256(16) Uani 1 1 d . .
H9A H 0.4151 0.3251 0.0217 0.031 Uiso 1 1 calc R U
C10 C 0.4434(4) 0.4281(11) 0.06300(18) 0.0290(17) Uani 1 1 d . .
H10A H 0.4880 0.4450 0.0609 0.035 Uiso 1 1 calc R U
C11 C 0.4048(4) 0.4649(11) 0.08884(18) 0.0207(14) Uani 1 1 d . .
C12 C 0.4246(4) 0.5319(12) 0.11892(19) 0.0234(16) Uani 1 1 d . .
C13 C 0.4777(4) 0.4668(12) 0.13367(19) 0.0283(17) Uani 1 1 d . .
H13A H 0.5012 0.3853 0.1240 0.034 Uiso 1 1 calc R U
C14 C 0.4957(5) 0.5213(15) 0.1622(3) 0.041(3) Uani 1 1 d . .
H14A H 0.5310 0.4742 0.1725 0.049 Uiso 1 1 calc R U
C15 C 0.4639(5) 0.6432(13) 0.1764(2) 0.042(2) Uani 1 1 d . .
H15A H 0.4775 0.6817 0.1960 0.050 Uiso 1 1 calc R U
C16 C 0.4114(4) 0.7080(11) 0.16140(19) 0.0334(19) Uani 1 1 d . .
H16A H 0.3886 0.7908 0.1710 0.040 Uiso 1 1 calc R U
C17 C 0.3919(4) 0.6550(10) 0.13301(17) 0.0237(15) Uani 1 1 d . .
H17A H 0.3564 0.7017 0.1229 0.028 Uiso 1 1 calc R U
C18 C 0.1193(4) 0.7754(11) 0.08734(19) 0.0261(18) Uani 1 1 d . .
H18A H 0.0898 0.8334 0.0752 0.031 Uiso 1 1 calc R U
C19 C 0.1333(4) 0.8000(10) 0.11829(18) 0.0260(16) Uani 1 1 d . .
H19A H 0.1154 0.8756 0.1319 0.031 Uiso 1 1 calc R U
C20 C 0.1797(3) 0.6882(10) 0.12487(17) 0.0211(14) Uani 1 1 d . .
C21 C 0.2146(4) 0.6510(11) 0.15379(16) 0.0242(15) Uani 1 1 d . .
C22 C 0.2134(4) 0.7385(11) 0.18112(17) 0.0289(17) Uani 1 1 d . .
H22A H 0.1882 0.8307 0.1827 0.035 Uiso 1 1 calc R U
C23 C 0.2500(4) 0.6869(12) 0.20598(19) 0.034(2) Uani 1 1 d . .
H23A H 0.2493 0.7434 0.2249 0.040 Uiso 1 1 calc R U
C24 C 0.2872(4) 0.5547(11) 0.20346(17) 0.0282(18) Uani 1 1 d . .
H24A H 0.3128 0.5190 0.2202 0.034 Uiso 1 1 calc R U
C25 C 0.2856(4) 0.4761(11) 0.1754(2) 0.0226(16) Uani 1 1 d . .
C26 C 0.3731(4) 0.2742(11) 0.18310(18) 0.0296(18) Uani 1 1 d . .
H26A H 0.3916 0.3078 0.2021 0.036 Uiso 1 1 calc R U
C27 C 0.3933(4) 0.1533(11) 0.1658(2) 0.0304(18) Uani 1 1 d . .
H27A H 0.4280 0.0852 0.1702 0.037 Uiso 1 1 calc R U
C28 C 0.3525(4) 0.1476(10) 0.13959(18) 0.0252(16) Uani 1 1 d . .
C29 C 0.3517(3) 0.0472(10) 0.11262(19) 0.0243(15) Uani 1 1 d . .
C30 C 0.4075(5) 0.0172(13) 0.0958(2) 0.032(2) Uani 1 1 d . .
H30A H 0.4472 0.0588 0.1026 0.039 Uiso 1 1 calc R U
C31 C 0.4046(4) -0.0734(12) 0.06920(19) 0.0305(18) Uani 1 1 d . .
H31A H 0.4426 -0.0953 0.0580 0.037 Uiso 1 1 calc R U
C32 C 0.3470(4) -0.1324(12) 0.05878(19) 0.0305(18) Uani 1 1 d . .
H32A H 0.3455 -0.1935 0.0404 0.037 Uiso 1 1 calc R U
C33 C 0.2917(4) -0.1025(10) 0.07507(18) 0.0267(17) Uani 1 1 d . .
H33A H 0.2523 -0.1448 0.0681 0.032 Uiso 1 1 calc R U
C34 C 0.2933(4) -0.0113(10) 0.1016(2) 0.024(2) Uani 1 1 d . .
H34A H 0.2548 0.0118 0.1123 0.029 Uiso 1 1 calc R U
Fe2 Fe 0.00515(4) 0.89390(12) 0.39131(2) 0.0163(2) Uani 1 1 d . .
N11 N -0.0536(3) 1.1010(8) 0.39998(13) 0.0188(12) Uani 1 1 d . .
N12 N -0.0907(3) 1.1556(8) 0.42337(13) 0.0208(12) Uani 1 1 d . .
H12A H -0.0907 1.1178 0.4424 0.025 Uiso 1 1 calc R U
N13 N 0.0021(3) 1.0220(9) 0.34882(16) 0.0194(14) Uani 1 1 d . .
N14 N 0.0695(3) 0.8374(8) 0.32980(13) 0.0214(12) Uani 1 1 d . .
N15 N 0.0598(3) 0.7638(8) 0.35736(13) 0.0214(12) Uani 1 1 d . .
N16 N -0.0857(3) 0.7674(8) 0.38922(13) 0.0188(12) Uani 1 1 d . .
N17 N -0.1353(3) 0.7561(8) 0.36959(14) 0.0229(13) Uani 1 1 d . .
H17B H -0.1336 0.7816 0.3498 0.027 Uiso 1 1 calc R U
N18 N -0.0069(3) 0.7879(8) 0.43550(13) 0.0176(11) Uani 1 1 d . .
N19 N 0.0964(3) 0.8614(8) 0.44559(13) 0.0200(12) Uani 1 1 d . .
N20 N 0.0965(3) 0.9237(8) 0.41621(13) 0.0170(11) Uani 1 1 d . .
C41 C -0.1273(4) 1.2744(11) 0.41384(18) 0.0232(17) Uani 1 1 d . .
H41A H -0.1571 1.3306 0.4262 0.028 Uiso 1 1 calc R U
C42 C -0.1143(4) 1.3004(10) 0.38334(17) 0.0249(16) Uani 1 1 d . .
H42A H -0.1324 1.3777 0.3702 0.030 Uiso 1 1 calc R U
C43 C -0.0684(3) 1.1891(9) 0.37561(17) 0.0209(14) Uani 1 1 d . .
C44 C -0.0352(3) 1.1516(10) 0.34659(16) 0.0200(14) Uani 1 1 d . .
C45 C -0.0405(4) 1.2344(10) 0.31952(17) 0.0268(16) Uani 1 1 d . .
H45A H -0.0673 1.3239 0.3183 0.032 Uiso 1 1 calc R U
C46 C -0.0052(4) 1.1834(11) 0.29357(17) 0.0294(18) Uani 1 1 d . .
H46A H -0.0077 1.2388 0.2745 0.035 Uiso 1 1 calc R U
C47 C 0.0330(4) 1.0524(11) 0.29603(18) 0.0275(17) Uani 1 1 d . .
H47A H 0.0573 1.0163 0.2788 0.033 Uiso 1 1 calc R U
C48 C 0.0350(4) 0.9754(11) 0.32421(19) 0.0209(16) Uani 1 1 d . .
C49 C 0.1171(4) 0.7683(10) 0.31371(17) 0.0280(17) Uani 1 1 d . .
H49A H 0.1322 0.7985 0.2938 0.034 Uiso 1 1 calc R U
C50 C 0.1398(4) 0.6459(11) 0.33139(19) 0.0304(18) Uani 1 1 d . .
H50A H 0.1736 0.5761 0.3264 0.036 Uiso 1 1 calc R U
C51 C 0.1022(3) 0.6466(9) 0.35851(17) 0.0213(14) Uani 1 1 d . .
C52 C 0.1028(3) 0.5453(10) 0.38603(17) 0.0192(14) Uani 1 1 d . .
C53 C 0.0459(4) 0.4863(10) 0.3974(2) 0.0204(18) Uani 1 1 d . .
H53A H 0.0074 0.5055 0.3863 0.024 Uiso 1 1 calc R U
C54 C 0.0440(4) 0.3993(10) 0.42456(19) 0.0260(16) Uani 1 1 d . .
H54A H 0.0044 0.3612 0.4323 0.031 Uiso 1 1 calc R U
C55 C 0.1009(4) 0.3682(11) 0.44056(19) 0.0279(17) Uani 1 1 d . .
H55A H 0.1007 0.3057 0.4588 0.034 Uiso 1 1 calc R U
C56 C 0.1578(4) 0.4306(12) 0.4292(2) 0.035(2) Uani 1 1 d . .
H56A H 0.1964 0.4146 0.4404 0.042 Uiso 1 1 calc R U
C57 C 0.1592(4) 0.5140(11) 0.4025(2) 0.028(2) Uani 1 1 d . .
H57A H 0.1988 0.5516 0.3947 0.033 Uiso 1 1 calc R U
C58 C -0.1875(3) 0.7017(10) 0.38362(18) 0.0253(16) Uani 1 1 d . .
H58A H -0.2278 0.6843 0.3742 0.030 Uiso 1 1 calc R U
C59 C -0.1726(3) 0.6751(10) 0.41415(18) 0.0244(15) Uani 1 1 d . .
H59A H -0.1998 0.6364 0.4300 0.029 Uiso 1 1 calc R U
C60 C -0.1073(3) 0.7187(10) 0.41662(16) 0.0193(15) Uani 1 1 d . .
C61 C -0.0628(3) 0.7149(10) 0.44242(16) 0.0218(15) Uani 1 1 d . .
C62 C -0.0722(4) 0.6467(10) 0.47077(17) 0.0248(16) Uani 1 1 d . .
H62A H -0.1120 0.5991 0.4757 0.030 Uiso 1 1 calc R U
C63 C -0.0226(4) 0.6482(11) 0.49230(17) 0.0276(17) Uani 1 1 d . .
H63A H -0.0283 0.6005 0.5120 0.033 Uiso 1 1 calc R U
C64 C 0.0347(4) 0.7187(10) 0.48504(15) 0.0242(15) Uani 1 1 d . .
H64A H 0.0691 0.7200 0.4994 0.029 Uiso 1 1 calc R U
C65 C 0.0406(3) 0.7875(10) 0.45621(16) 0.0202(14) Uani 1 1 d . .
C66 C 0.1560(4) 0.8574(11) 0.45759(19) 0.0279(17) Uani 1 1 d . .
H66A H 0.1680 0.8171 0.4773 0.034 Uiso 1 1 calc R U
C67 C 0.1961(3) 0.9225(10) 0.43592(17) 0.0248(16) Uani 1 1 d . .
H67A H 0.2410 0.9369 0.4376 0.030 Uiso 1 1 calc R U
C68 C 0.1567(3) 0.9635(11) 0.41062(18) 0.0218(14) Uani 1 1 d . .
C69 C 0.1768(4) 1.0234(11) 0.3806(2) 0.0249(17) Uani 1 1 d . .
C70 C 0.1438(4) 1.1468(10) 0.36642(18) 0.0257(16) Uani 1 1 d . .
H70A H 0.1080 1.1926 0.3765 0.031 Uiso 1 1 calc R U
C71 C 0.1635(4) 1.2023(12) 0.33750(19) 0.036(2) Uani 1 1 d . .
H71A H 0.1419 1.2877 0.3281 0.043 Uiso 1 1 calc R U
C72 C 0.2143(5) 1.1335(13) 0.3226(2) 0.042(2) Uani 1 1 d . .
H72A H 0.2267 1.1701 0.3027 0.051 Uiso 1 1 calc R U
C73 C 0.2479(5) 1.0102(13) 0.3363(2) 0.038(3) Uani 1 1 d . .
H73A H 0.2833 0.9641 0.3260 0.045 Uiso 1 1 calc R U
C74 C 0.2292(4) 0.9566(12) 0.3650(2) 0.0314(18) Uani 1 1 d . .
H74A H 0.2520 0.8732 0.3745 0.038 Uiso 1 1 calc R U
Cl1 Cl 0.27590(9) 0.6244(2) 0.49859(4) 0.0250(4) Uani 1 1 d . U
O1 O 0.3185(3) 0.5371(9) 0.51827(14) 0.0367(15) Uani 1 1 d . U
O2 O 0.2835(3) 0.5675(11) 0.46768(13) 0.0419(16) Uani 1 1 d . U
O3 O 0.2102(4) 0.5985(10) 0.50756(18) 0.057(2) Uani 1 1 d . U
O4 O 0.2890(5) 0.7861(9) 0.5007(2) 0.074(3) Uani 1 1 d . U
Cl2 Cl 0.05789(9) 0.9398(3) 0.21079(4) 0.0289(4) Uani 1 1 d . U
O5 O 0.1056(3) 0.8937(8) 0.23259(13) 0.0318(13) Uani 1 1 d . U
O6 O 0.0881(3) 0.9931(10) 0.18278(14) 0.0471(18) Uani 1 1 d . U
O7 O 0.0203(5) 1.0611(12) 0.22272(16) 0.078(3) Uani 1 1 d . U
O8 O 0.0178(5) 0.8121(14) 0.2056(3) 0.093(3) Uani 1 1 d . U
Cl3 Cl 0.30369(9) 0.5553(3) 0.28798(4) 0.0328(5) Uani 1 1 d . U
O9 O 0.3578(3) 0.6204(9) 0.27167(15) 0.0380(14) Uani 1 1 d . U
O10 O 0.2495(3) 0.6546(13) 0.28265(17) 0.062(2) Uani 1 1 d . U
O11 O 0.3157(4) 0.5439(12) 0.32027(15) 0.059(2) Uani 1 1 d . U
O12 O 0.2906(4) 0.4035(10) 0.27450(17) 0.0548(18) Uani 1 1 d . U
Cl4 Cl 0.02277(9) 0.8745(2) 0.00183(4) 0.0245(4) Uani 1 1 d . U
O13 O 0.0654(3) 0.9660(10) -0.01770(15) 0.0372(14) Uani 1 1 d . U
O14 O 0.0312(3) 0.9247(10) 0.03263(12) 0.0388(16) Uani 1 1 d . U
O15 O -0.0428(3) 0.9039(9) -0.00703(16) 0.0475(17) Uani 1 1 d . U
O16 O 0.0352(4) 0.7129(9) -0.0022(2) 0.068(2) Uani 1 1 d . U
O1S O 0.1347(3) 0.3766(8) 0.19029(13) 0.0346(15) Uani 1 1 d . .
C1S C 0.1512(4) 0.3416(13) 0.2163(2) 0.037(2) Uani 1 1 d . .
C2S C 0.1977(5) 0.2127(15) 0.2221(3) 0.055(3) Uani 1 1 d . .
H2SA H 0.2151 0.1763 0.2023 0.082 Uiso 1 1 calc R U
H2SB H 0.1760 0.1260 0.2325 0.082 Uiso 1 1 calc R U
H2SC H 0.2325 0.2512 0.2352 0.082 Uiso 1 1 calc R U
C3S C 0.1251(6) 0.429(2) 0.2435(2) 0.063(4) Uani 1 1 d . .
H3SA H 0.0879 0.4899 0.2370 0.095 Uiso 1 1 calc R U
H3SB H 0.1579 0.4990 0.2518 0.095 Uiso 1 1 calc R U
H3SC H 0.1123 0.3542 0.2597 0.095 Uiso 1 1 calc R U
O2S O 0.3864(3) 0.1214(9) 0.31109(14) 0.0410(17) Uani 1 1 d . .
C4S C 0.4003(4) 0.1521(13) 0.28420(19) 0.036(2) Uani 1 1 d . .
C5S C 0.4454(5) 0.2845(15) 0.2769(3) 0.051(3) Uani 1 1 d . .
H5SA H 0.4624 0.3279 0.2962 0.076 Uiso 1 1 calc R U
H5SB H 0.4224 0.3663 0.2655 0.076 Uiso 1 1 calc R U
H5SC H 0.4807 0.2454 0.2641 0.076 Uiso 1 1 calc R U
C6S C 0.3742(5) 0.0537(16) 0.2584(2) 0.048(3) Uani 1 1 d . .
H6SA H 0.3507 -0.0352 0.2672 0.072 Uiso 1 1 calc R U
H6SB H 0.4094 0.0151 0.2456 0.072 Uiso 1 1 calc R U
H6SC H 0.3452 0.1167 0.2457 0.072 Uiso 1 1 calc R U

loop_
_atom_site_aniso_label
_atom_site_aniso_U_11
_atom_site_aniso_U_22
_atom_site_aniso_U_33
_atom_site_aniso_U_23
_atom_site_aniso_U_13
_atom_site_aniso_U_12
Fe1 0.0172(4) 0.0143(5) 0.0191(4) -0.0013(4) -0.0011(3) 0.0003(4)
N1 0.017(3) 0.021(3) 0.022(3) 0.001(3) 0.001(2) -0.003(2)
N2 0.020(3) 0.019(3) 0.028(3) 0.001(3) 0.001(2) 0.001(2)
N3 0.020(3) 0.016(3) 0.025(3) -0.001(3) -0.001(2) 0.001(2)
N4 0.022(3) 0.016(3) 0.025(3) 0.003(3) 0.001(2) 0.000(2)
N5 0.018(3) 0.015(3) 0.021(3) -0.001(3) -0.002(2) 0.000(2)
N6 0.022(3) 0.017(3) 0.020(3) 0.003(3) -0.002(2) 0.002(2)
N7 0.022(3) 0.013(3) 0.028(3) 0.001(3) -0.003(2) 0.001(2)
N8 0.019(3) 0.016(3) 0.026(3) 0.002(3) 0.002(3) -0.003(2)
N9 0.025(3) 0.019(3) 0.026(3) 0.004(3) -0.007(2) -0.003(3)
N10 0.024(3) 0.017(3) 0.026(3) 0.004(3) -0.002(2) -0.002(3)
C1 0.016(3) 0.023(4) 0.036(4) -0.007(3) -0.001(3) 0.000(3)
C2 0.018(3) 0.020(4) 0.035(3) -0.008(3) -0.002(3) -0.004(3)
C3 0.018(3) 0.017(4) 0.025(3) -0.006(3) -0.002(3) 0.003(3)
C4 0.020(3) 0.012(3) 0.024(3) 0.005(3) -0.004(2) 0.003(3)
C5 0.030(4) 0.022(4) 0.025(3) 0.000(3) -0.004(3) -0.007(3)
C6 0.035(4) 0.022(4) 0.019(3) -0.008(3) -0.002(3) -0.003(3)
C7 0.030(4) 0.026(4) 0.027(3) -0.005(3) 0.005(3) -0.004(3)
C8 0.017(3) 0.017(4) 0.029(3) 0.001(3) -0.001(2) 0.001(3)
C9 0.021(3) 0.027(4) 0.028(3) -0.003(3) 0.005(3) 0.003(3)
C10 0.021(3) 0.032(5) 0.034(4) -0.004(4) 0.004(3) 0.007(3)
C11 0.020(3) 0.014(3) 0.028(3) 0.010(4) -0.003(3) 0.001(3)
C12 0.020(4) 0.021(4) 0.030(4) -0.004(4) -0.003(3) -0.002(3)
C13 0.032(4) 0.017(4) 0.036(4) 0.004(4) -0.010(3) -0.005(4)
C14 0.036(6) 0.031(5) 0.057(7) 0.008(5) -0.014(4) -0.012(4)
C15 0.056(6) 0.038(6) 0.031(4) 0.008(4) -0.011(4) -0.026(5)
C16 0.043(5) 0.022(4) 0.034(4) -0.007(4) 0.007(3) -0.011(4)
C17 0.023(3) 0.017(4) 0.031(3) 0.001(3) -0.001(3) -0.003(3)
C18 0.022(4) 0.021(4) 0.035(4) -0.004(4) 0.000(3) 0.011(3)
C19 0.029(4) 0.017(4) 0.032(3) 0.001(3) 0.004(3) 0.006(3)
C20 0.021(3) 0.016(4) 0.026(3) -0.009(3) 0.002(3) -0.003(3)
C21 0.026(3) 0.024(4) 0.023(3) 0.000(3) 0.004(3) -0.004(3)
C22 0.034(4) 0.023(4) 0.029(3) -0.006(3) 0.006(3) -0.005(3)
C23 0.038(4) 0.035(5) 0.028(3) -0.009(4) 0.009(3) -0.006(4)
C24 0.031(4) 0.031(5) 0.023(3) -0.009(4) 0.001(3) -0.006(4)
C25 0.025(4) 0.017(4) 0.026(4) -0.001(4) 0.000(3) -0.005(3)
C26 0.033(4) 0.024(4) 0.032(3) 0.008(4) -0.016(3) -0.003(3)
C27 0.029(4) 0.019(4) 0.043(4) 0.006(4) -0.013(3) -0.002(3)
C28 0.022(3) 0.018(4) 0.035(4) 0.005(3) -0.005(3) -0.001(3)
C29 0.021(3) 0.015(4) 0.036(4) 0.003(4) -0.005(3) 0.006(3)
C30 0.022(4) 0.028(5) 0.046(5) 0.008(4) -0.002(4) 0.004(3)
C31 0.022(3) 0.031(5) 0.039(4) 0.000(4) 0.002(3) 0.003(3)
C32 0.028(4) 0.031(5) 0.032(4) 0.005(4) 0.002(3) 0.001(3)
C33 0.024(3) 0.021(4) 0.035(4) 0.008(4) -0.004(3) -0.001(3)
C34 0.014(3) 0.014(4) 0.044(5) 0.010(3) -0.003(3) -0.001(3)
Fe2 0.0156(4) 0.0138(5) 0.0194(4) 0.0002(4) 0.0005(3) 0.0012(3)
N11 0.018(3) 0.015(3) 0.023(3) -0.004(3) -0.001(2) 0.004(2)
N12 0.022(3) 0.020(3) 0.021(2) 0.002(3) 0.002(2) 0.002(2)
N13 0.023(3) 0.014(3) 0.021(3) -0.003(3) 0.001(2) -0.006(3)
N14 0.025(3) 0.015(3) 0.025(3) -0.003(3) 0.004(2) 0.001(3)
N15 0.022(3) 0.019(3) 0.023(2) 0.003(3) 0.004(2) 0.001(2)
N16 0.020(3) 0.017(3) 0.020(2) 0.001(3) 0.000(2) 0.003(2)
N17 0.020(3) 0.023(4) 0.025(3) 0.006(3) 0.000(2) -0.001(3)
N18 0.017(2) 0.012(3) 0.024(3) -0.001(2) 0.000(2) 0.000(2)
N19 0.017(3) 0.021(3) 0.021(3) 0.005(3) -0.006(2) 0.001(2)
N20 0.013(2) 0.015(3) 0.023(3) 0.000(3) -0.001(2) 0.000(2)
C41 0.025(4) 0.016(4) 0.029(3) -0.002(3) -0.001(3) 0.002(3)
C42 0.023(3) 0.019(4) 0.032(4) 0.004(3) -0.004(3) 0.008(3)
C43 0.023(3) 0.013(4) 0.026(3) -0.004(3) -0.001(3) 0.003(3)
C44 0.021(3) 0.016(4) 0.023(3) 0.002(3) -0.002(2) 0.001(3)
C45 0.032(4) 0.020(4) 0.028(3) 0.003(3) -0.001(3) 0.002(3)
C46 0.037(4) 0.030(5) 0.022(3) 0.009(3) -0.002(3) -0.009(4)
C47 0.029(4) 0.027(5) 0.026(3) -0.006(4) 0.004(3) -0.006(4)
C48 0.023(4) 0.019(4) 0.020(3) 0.005(3) 0.002(3) 0.000(3)
C49 0.033(4) 0.022(4) 0.029(3) -0.008(3) 0.012(3) -0.005(3)
C50 0.033(4) 0.022(4) 0.037(4) -0.006(4) 0.015(3) 0.005(3)
C51 0.020(3) 0.012(3) 0.031(3) -0.004(3) 0.004(3) 0.002(3)
C52 0.014(3) 0.013(4) 0.031(3) -0.006(3) 0.003(2) 0.002(3)
C53 0.020(4) 0.014(4) 0.027(4) -0.001(3) 0.001(3) 0.003(3)
C54 0.023(3) 0.017(4) 0.038(4) 0.005(4) 0.002(3) -0.002(3)
C55 0.028(4) 0.026(5) 0.030(3) 0.003(4) 0.000(3) 0.002(3)
C56 0.022(4) 0.037(5) 0.046(5) 0.003(4) -0.005(3) 0.005(4)
C57 0.013(4) 0.025(5) 0.045(5) 0.000(4) 0.002(3) -0.003(3)
C58 0.017(3) 0.017(4) 0.042(4) -0.005(3) 0.000(3) -0.004(3)
C59 0.018(3) 0.020(4) 0.035(3) 0.004(3) 0.004(3) 0.000(3)
C60 0.019(3) 0.014(4) 0.025(3) -0.001(3) 0.004(3) -0.001(3)
C61 0.020(3) 0.021(4) 0.024(3) -0.002(3) 0.003(2) -0.001(3)
C62 0.025(4) 0.020(4) 0.030(3) 0.001(3) 0.004(3) 0.001(3)
C63 0.039(4) 0.023(5) 0.021(3) 0.006(3) 0.002(3) -0.006(4)
C64 0.032(4) 0.022(4) 0.019(3) 0.006(3) -0.002(3) 0.000(3)
C65 0.019(3) 0.017(4) 0.024(3) -0.004(3) 0.002(2) 0.001(3)
C66 0.019(3) 0.028(5) 0.037(4) 0.003(4) -0.007(3) 0.002(3)
C67 0.017(3) 0.025(4) 0.033(3) -0.003(3) -0.006(3) -0.005(3)
C68 0.020(3) 0.018(4) 0.028(3) 0.002(4) 0.002(3) 0.001(3)
C69 0.025(4) 0.021(4) 0.029(4) -0.010(4) -0.003(3) -0.004(3)
C70 0.026(4) 0.018(4) 0.033(4) 0.002(3) -0.003(3) -0.001(3)
C71 0.042(5) 0.029(5) 0.037(4) 0.008(4) -0.009(4) -0.019(4)
C72 0.055(6) 0.042(6) 0.030(4) 0.002(4) 0.008(4) -0.032(5)
C73 0.039(5) 0.037(6) 0.037(5) -0.010(4) 0.019(4) -0.013(4)
C74 0.024(4) 0.023(4) 0.048(5) -0.012(4) 0.006(3) -0.004(4)
Cl1 0.0384(9) 0.0140(8) 0.0226(7) 0.0005(7) 0.0001(7) 0.0053(7)
O1 0.057(3) 0.025(3) 0.027(3) -0.002(3) -0.006(3) 0.020(3)
O2 0.037(3) 0.065(5) 0.023(2) -0.005(3) 0.001(2) 0.010(3)
O3 0.048(3) 0.055(5) 0.068(4) 0.041(4) 0.037(3) 0.030(3)
O4 0.091(5) 0.011(2) 0.120(7) 0.000(4) -0.051(5) -0.001(3)
Cl2 0.0296(9) 0.0293(12) 0.0279(8) -0.0016(9) -0.0002(7) 0.0045(8)
O5 0.029(3) 0.034(4) 0.032(2) 0.000(2) -0.0020(19) 0.002(2)
O6 0.062(4) 0.050(5) 0.030(2) 0.008(3) 0.014(2) 0.024(3)
O7 0.109(6) 0.088(5) 0.037(3) 0.016(4) 0.028(4) 0.076(5)
O8 0.079(6) 0.085(6) 0.115(7) 0.014(5) -0.048(5) -0.051(5)
Cl3 0.0310(9) 0.0409(14) 0.0266(8) 0.0034(9) -0.0050(7) -0.0084(9)
O9 0.031(3) 0.037(4) 0.046(3) 0.000(3) -0.002(2) -0.011(2)
O10 0.042(3) 0.093(6) 0.050(4) 0.000(4) 0.005(3) 0.022(4)
O11 0.067(5) 0.083(6) 0.029(2) 0.005(3) -0.011(3) -0.012(4)
O12 0.067(4) 0.045(3) 0.052(3) 0.002(3) -0.021(3) -0.033(3)
Cl4 0.0361(9) 0.0145(8) 0.0228(7) -0.0014(7) 0.0009(7) -0.0036(7)
O13 0.053(3) 0.029(3) 0.030(3) 0.001(3) 0.002(3) -0.016(3)
O14 0.034(3) 0.059(5) 0.024(2) -0.008(3) -0.001(2) -0.008(3)
O15 0.043(3) 0.045(4) 0.055(4) 0.022(4) -0.026(3) -0.021(3)
O16 0.075(5) 0.012(2) 0.118(6) -0.012(3) 0.052(5) -0.003(3)
O1S 0.034(3) 0.042(4) 0.028(3) -0.002(3) -0.005(2) -0.011(3)
C1S 0.028(4) 0.046(6) 0.036(4) -0.002(4) -0.004(3) -0.019(4)
C2S 0.052(6) 0.046(7) 0.066(6) 0.024(6) -0.022(5) -0.023(5)
C3S 0.047(6) 0.106(13) 0.037(5) -0.011(7) 0.004(4) -0.012(7)
O2S 0.037(3) 0.050(5) 0.035(3) -0.001(3) 0.004(3) 0.008(3)
C4S 0.036(4) 0.037(5) 0.033(4) 0.008(4) -0.002(3) 0.014(4)
C5S 0.042(5) 0.042(7) 0.068(6) 0.008(6) 0.005(5) 0.008(5)
C6S 0.055(6) 0.048(7) 0.040(5) -0.003(5) -0.007(4) 0.015(5)

loop_
_atom_type_symbol
_atom_type_description
_atom_type_scat_dispersion_real
_atom_type_scat_dispersion_imag
_atom_type_scat_source
C C 0.0033 0.0016 'International Tables Vol C Tables 4.2.6.8 and 6.1.1.4'
H H 0.0000 0.0000 'International Tables Vol C Tables 4.2.6.8 and 6.1.1.4'
Cl Cl 0.1484 0.1585 'International Tables Vol C Tables 4.2.6.8 and 6.1.1.4'
Fe Fe 0.3463 0.8444 'International Tables Vol C Tables 4.2.6.8 and 6.1.1.4'
N N 0.0061 0.0033 'International Tables Vol C Tables 4.2.6.8 and 6.1.1.4'
O O 0.0106 0.0060 'International Tables Vol C Tables 4.2.6.8 and 6.1.1.4'

loop_
_geom_angle_atom_site_label_1
_geom_angle_atom_site_label_2
_geom_angle_atom_site_label_3
_geom_angle
N3 Fe1 N8 170.3(2)
N3 Fe1 N10 115.4(3)
N8 Fe1 N10 73.3(3)
N3 Fe1 N6 97.4(2)
N8 Fe1 N6 73.8(3)
N10 Fe1 N6 147.1(2)
N3 Fe1 N1 74.5(2)
N8 Fe1 N1 100.4(2)
N10 Fe1 N1 99.6(2)
N6 Fe1 N1 86.2(2)
N3 Fe1 N5 73.4(2)
N8 Fe1 N5 112.7(2)
N10 Fe1 N5 85.4(2)
N6 Fe1 N5 107.5(2)
N1 Fe1 N5 146.4(2)
N2 N1 C3 105.0(6)
N2 N1 Fe1 137.9(5)
C3 N1 Fe1 114.1(5)
C1 N2 N1 111.3(6)
C1 N2 H2B 124.4
N1 N2 H2B 124.4
C8 N3 C4 118.3(6)
C8 N3 Fe1 121.6(5)
C4 N3 Fe1 120.0(5)
C9 N4 N5 111.4(6)
C9 N4 C8 129.4(7)
N5 N4 C8 118.4(6)
C11 N5 N4 104.8(6)
C11 N5 Fe1 140.0(5)
N4 N5 Fe1 113.7(4)
C20 N6 N7 104.4(6)
C20 N6 Fe1 116.3(5)
N7 N6 Fe1 137.5(5)
N6 N7 C18 112.0(6)
N6 N7 H7B 124.0
C18 N7 H7B 124.0
C25 N8 C21 119.1(8)
C25 N8 Fe1 120.5(6)
C21 N8 Fe1 120.4(5)
C26 N9 N10 109.5(7)
C26 N9 C25 132.2(7)
N10 N9 C25 117.9(6)
C28 N10 N9 106.7(6)
C28 N10 Fe1 135.0(5)
N9 N10 Fe1 114.5(5)
N2 C1 C2 108.1(6)
N2 C1 H1A 126.0
C2 C1 H1A 126.0
C1 C2 C3 104.7(6)
C1 C2 H2A 127.6
C3 C2 H2A 127.6
N1 C3 C2 110.9(6)
N1 C3 C4 117.2(6)
C2 C3 C4 131.9(7)
N3 C4 C5 122.5(7)
N3 C4 C3 112.0(6)
C5 C4 C3 125.3(7)
C4 C5 C6 117.7(7)
C4 C5 H5A 121.1
C6 C5 H5A 121.1
C7 C6 C5 121.0(7)
C7 C6 H6A 119.5
C5 C6 H6A 119.5
C6 C7 C8 116.3(7)
C6 C7 H7A 121.9
C8 C7 H7A 121.9
N3 C8 C7 124.1(7)
N3 C8 N4 112.8(6)
C7 C8 N4 123.0(6)
C10 C9 N4 107.0(7)
C10 C9 H9A 126.5
N4 C9 H9A 126.5
C9 C10 C11 106.0(7)
C9 C10 H10A 127.0
C11 C10 H10A 127.0
N5 C11 C10 110.8(7)
N5 C11 C12 120.8(7)
C10 C11 C12 128.3(7)
C17 C12 C13 119.5(8)
C17 C12 C11 122.6(7)
C13 C12 C11 117.9(8)
C14 C13 C12 119.5(10)
C14 C13 H13A 120.3
C12 C13 H13A 120.3
C13 C14 C15 121.6(10)
C13 C14 H14A 119.2
C15 C14 H14A 119.2
C14 C15 C16 118.3(9)
C14 C15 H15A 120.9
C16 C15 H15A 120.9
C17 C16 C15 121.4(9)
C17 C16 H16A 119.3
C15 C16 H16A 119.3
C16 C17 C12 119.6(8)
C16 C17 H17A 120.2
C12 C17 H17A 120.2
N7 C18 C19 107.4(7)
N7 C18 H18A 126.3
C19 C18 H18A 126.3
C18 C19 C20 103.9(7)
C18 C19 H19A 128.0
C20 C19 H19A 128.0
N6 C20 C19 112.2(7)
N6 C20 C21 116.2(7)
C19 C20 C21 131.6(7)
N8 C21 C22 121.5(7)
N8 C21 C20 112.6(7)
C22 C21 C20 125.9(8)
C23 C22 C21 118.0(8)
C23 C22 H22A 121.0
C21 C22 H22A 121.0
C24 C23 C22 120.8(8)
C24 C23 H23A 119.6
C22 C23 H23A 119.6
C23 C24 C25 117.0(8)
C23 C24 H24A 121.5
C25 C24 H24A 121.5
N8 C25 C24 123.6(9)
N8 C25 N9 112.3(7)
C24 C25 N9 124.1(8)
C27 C26 N9 108.4(7)
C27 C26 H26A 125.8
N9 C26 H26A 125.8
C26 C27 C28 106.3(7)
C26 C27 H27A 126.8
C28 C27 H27A 126.8
N10 C28 C27 109.1(7)
N10 C28 C29 118.9(7)
C27 C28 C29 131.9(8)
C30 C29 C34 119.1(8)
C30 C29 C28 121.1(8)
C34 C29 C28 119.6(7)
C31 C30 C29 119.6(9)
C31 C30 H30A 120.2
C29 C30 H30A 120.2
C32 C31 C30 120.8(8)
C32 C31 H31A 119.6
C30 C31 H31A 119.6
C33 C32 C31 120.0(8)
C33 C32 H32A 120.0
C31 C32 H32A 120.0
C32 C33 C34 120.4(8)
C32 C33 H33A 119.8
C34 C33 H33A 119.8
C33 C34 C29 120.0(8)
C33 C34 H34A 120.0
C29 C34 H34A 120.0
N18 Fe2 N13 169.9(3)
N18 Fe2 N15 116.7(2)
N13 Fe2 N15 72.5(3)
N18 Fe2 N11 97.2(2)
N13 Fe2 N11 73.4(3)
N15 Fe2 N11 145.9(2)
N18 Fe2 N16 73.9(2)
N13 Fe2 N16 101.1(2)
N15 Fe2 N16 100.2(2)
N11 Fe2 N16 85.3(2)
N18 Fe2 N20 73.5(2)
N13 Fe2 N20 112.6(2)
N15 Fe2 N20 86.0(2)
N11 Fe2 N20 108.1(2)
N16 Fe2 N20 146.0(2)
C43 N11 N12 105.0(6)
C43 N11 Fe2 117.0(5)
N12 N11 Fe2 136.7(5)
C41 N12 N11 111.2(6)
C41 N12 H12A 124.4
N11 N12 H12A 124.4
C48 N13 C44 119.2(7)
C48 N13 Fe2 121.1(6)
C44 N13 Fe2 119.7(5)
C49 N14 N15 110.9(6)
C49 N14 C48 131.2(7)
N15 N14 C48 117.5(6)
C51 N15 N14 106.2(6)
C51 N15 Fe2 135.2(5)
N14 N15 Fe2 115.6(5)
C60 N16 N17 105.9(6)
C60 N16 Fe2 114.4(5)
N17 N16 Fe2 137.1(5)
C58 N17 N16 111.9(6)
C58 N17 H17B 124.1
N16 N17 H17B 124.1
C65 N18 C61 119.5(6)
C65 N18 Fe2 120.8(5)
C61 N18 Fe2 119.7(5)
C66 N19 N20 111.2(6)
C66 N19 C65 129.2(7)
N20 N19 C65 118.4(5)
C68 N20 N19 105.5(6)
C68 N20 Fe2 139.8(5)
N19 N20 Fe2 113.7(4)
N12 C41 C42 107.8(7)
N12 C41 H41A 126.1
C42 C41 H41A 126.1
C41 C42 C43 104.9(7)
C41 C42 H42A 127.5
C43 C42 H42A 127.5
N11 C43 C42 111.0(6)
N11 C43 C44 116.1(6)
C42 C43 C44 132.9(7)
N13 C44 C45 121.9(7)
N13 C44 C43 113.0(7)
C45 C44 C43 125.1(7)
C44 C45 C46 118.3(8)
C44 C45 H45A 120.8
C46 C45 H45A 120.8
C47 C46 C45 119.6(7)
C47 C46 H46A 120.2
C45 C46 H46A 120.2
C46 C47 C48 118.1(8)
C46 C47 H47A 120.9
C48 C47 H47A 120.9
N13 C48 C47 123.0(8)
N13 C48 N14 112.5(7)
C47 C48 N14 124.5(8)
N14 C49 C50 107.6(7)
N14 C49 H49A 126.2
C50 C49 H49A 126.2
C49 C50 C51 105.2(7)
C49 C50 H50A 127.4
C51 C50 H50A 127.4
N15 C51 C50 110.0(7)
N15 C51 C52 118.4(6)
C50 C51 C52 131.5(7)
C53 C52 C57 118.5(8)
C53 C52 C51 119.6(6)
C57 C52 C51 121.8(7)
C52 C53 C54 121.3(8)
C52 C53 H53A 119.4
C54 C53 H53A 119.4
C53 C54 C55 119.4(7)
C53 C54 H54A 120.3
C55 C54 H54A 120.3
C56 C55 C54 118.8(8)
C56 C55 H55A 120.6
C54 C55 H55A 120.6
C57 C56 C55 121.1(8)
C57 C56 H56A 119.4
C55 C56 H56A 119.4
C56 C57 C52 120.9(8)
C56 C57 H57A 119.6
C52 C57 H57A 119.6
N17 C58 C59 107.9(7)
N17 C58 H58A 126.0
C59 C58 H58A 126.0
C58 C59 C60 104.3(6)
C58 C59 H59A 127.8
C60 C59 H59A 127.8
N16 C60 C59 110.0(6)
N16 C60 C61 118.0(6)
C59 C60 C61 132.0(7)
N18 C61 C62 121.1(7)
N18 C61 C60 112.0(6)
C62 C61 C60 126.9(7)
C61 C62 C63 118.9(7)
C61 C62 H62A 120.6
C63 C62 H62A 120.6
C64 C63 C62 120.1(7)
C64 C63 H63A 120.0
C62 C63 H63A 120.0
C63 C64 C65 118.0(7)
C63 C64 H64A 121.0
C65 C64 H64A 121.0
N18 C65 C64 122.4(7)
N18 C65 N19 113.5(6)
C64 C65 N19 124.1(6)
N19 C66 C67 107.1(7)
N19 C66 H66A 126.5
C67 C66 H66A 126.5
C66 C67 C68 105.7(6)
C66 C67 H67A 127.2
C68 C67 H67A 127.2
N20 C68 C67 110.5(7)
N20 C68 C69 121.7(7)
C67 C68 C69 127.4(7)
C70 C69 C74 118.9(8)
C70 C69 C68 120.6(8)
C74 C69 C68 120.5(9)
C71 C70 C69 119.9(8)
C71 C70 H70A 120.1
C69 C70 H70A 120.1
C72 C71 C70 120.1(9)
C72 C71 H71A 119.9
C70 C71 H71A 119.9
C71 C72 C73 120.9(8)
C71 C72 H72A 119.6
C73 C72 H72A 119.6
C74 C73 C72 119.3(10)
C74 C73 H73A 120.4
C72 C73 H73A 120.4
C73 C74 C69 121.0(10)
C73 C74 H74A 119.5
C69 C74 H74A 119.5
O4 Cl1 O2 111.9(6)
O4 Cl1 O1 110.5(5)
O2 Cl1 O1 107.7(4)
O4 Cl1 O3 108.5(6)
O2 Cl1 O3 107.6(5)
O1 Cl1 O3 110.6(5)
O8 Cl2 O7 107.5(8)
O8 Cl2 O5 108.0(5)
O7 Cl2 O5 110.8(5)
O8 Cl2 O6 112.3(6)
O7 Cl2 O6 108.8(5)
O5 Cl2 O6 109.5(4)
O11 Cl3 O10 109.8(5)
O11 Cl3 O9 111.4(4)
O10 Cl3 O9 108.3(5)
O11 Cl3 O12 111.5(6)
O10 Cl3 O12 108.5(5)
O9 Cl3 O12 107.3(5)
O14 Cl4 O16 113.0(6)
O14 Cl4 O15 108.4(4)
O16 Cl4 O15 108.2(5)
O14 Cl4 O13 107.8(4)
O16 Cl4 O13 109.9(5)
O15 Cl4 O13 109.6(4)
O1S C1S C2S 121.5(9)
O1S C1S C3S 120.0(10)
C2S C1S C3S 118.5(9)
C1S C2S H2SA 109.5
C1S C2S H2SB 109.5
H2SA C2S H2SB 109.5
C1S C2S H2SC 109.5
H2SA C2S H2SC 109.5
H2SB C2S H2SC 109.5
C1S C3S H3SA 109.5
C1S C3S H3SB 109.5
H3SA C3S H3SB 109.5
C1S C3S H3SC 109.5
H3SA C3S H3SC 109.5
H3SB C3S H3SC 109.5
O2S C4S C6S 119.6(10)
O2S C4S C5S 120.6(10)
C6S C4S C5S 119.7(9)
C4S C5S H5SA 109.5
C4S C5S H5SB 109.5
H5SA C5S H5SB 109.5
C4S C5S H5SC 109.5
H5SA C5S H5SC 109.5
H5SB C5S H5SC 109.5
C4S C6S H6SA 109.5
C4S C6S H6SB 109.5
H6SA C6S H6SB 109.5
C4S C6S H6SC 109.5
H6SA C6S H6SC 109.5
H6SB C6S H6SC 109.5

loop_
_geom_bond_atom_site_label_1
_geom_bond_atom_site_label_2
_geom_bond_distance
Fe1 N3 2.117(6)
Fe1 N8 2.135(8)
Fe1 N10 2.166(6)
Fe1 N6 2.180(6)
Fe1 N1 2.185(6)
Fe1 N5 2.201(6)
N1 N2 1.348(8)
N1 C3 1.352(9)
N2 C1 1.348(9)
N2 H2B 0.8800
N3 C8 1.328(9)
N3 C4 1.353(9)
N4 C9 1.363(9)
N4 N5 1.374(8)
N4 C8 1.415(10)
N5 C11 1.340(9)
N6 C20 1.341(9)
N6 N7 1.344(8)
N7 C18 1.351(10)
N7 H7B 0.8800
N8 C25 1.335(12)
N8 C21 1.338(11)
N9 C26 1.363(10)
N9 N10 1.368(9)
N9 C25 1.413(12)
N10 C28 1.339(11)
C1 C2 1.370(11)
C1 H1A 0.9500
C2 C3 1.393(10)
C2 H2A 0.9500
C3 C4 1.473(10)
C4 C5 1.373(10)
C5 C6 1.401(11)
C5 H5A 0.9500
C6 C7 1.383(11)
C6 H6A 0.9500
C7 C8 1.393(10)
C7 H7A 0.9500
C9 C10 1.362(11)
C9 H9A 0.9500
C10 C11 1.411(11)
C10 H10A 0.9500
C11 C12 1.477(12)
C12 C17 1.394(12)
C12 C13 1.397(12)
C13 C14 1.368(14)
C13 H13A 0.9500
C14 C15 1.381(17)
C14 H14A 0.9500
C15 C16 1.391(14)
C15 H15A 0.9500
C16 C17 1.367(11)
C16 H16A 0.9500
C17 H17A 0.9500
C18 C19 1.382(11)
C18 H18A 0.9500
C19 C20 1.392(11)
C19 H19A 0.9500
C20 C21 1.480(10)
C21 C22 1.396(11)
C22 C23 1.389(12)
C22 H22A 0.9500
C23 C24 1.378(14)
C23 H23A 0.9500
C24 C25 1.385(11)
C24 H24A 0.9500
C26 C27 1.343(13)
C26 H26A 0.9500
C27 C28 1.415(11)
C27 H27A 0.9500
C28 C29 1.445(12)
C29 C30 1.399(12)
C29 C34 1.404(11)
C30 C31 1.386(14)
C30 H30A 0.9500
C31 C32 1.381(12)
C31 H31A 0.9500
C32 C33 1.377(11)
C32 H32A 0.9500
C33 C34 1.384(13)
C33 H33A 0.9500
C34 H34A 0.9500
Fe2 N18 2.125(6)
Fe2 N13 2.135(7)
Fe2 N15 2.165(6)
Fe2 N11 2.189(6)
Fe2 N16 2.189(6)
Fe2 N20 2.207(6)
N11 C43 1.330(9)
N11 N12 1.356(8)
N12 C41 1.336(11)
N12 H12A 0.8800
N13 C48 1.326(11)
N13 C44 1.359(11)
N14 C49 1.350(10)
N14 N15 1.360(8)
N14 C48 1.403(11)
N15 C51 1.340(9)
N16 C60 1.332(9)
N16 N17 1.344(8)
N17 C58 1.332(9)
N17 H17B 0.8800
N18 C65 1.337(9)
N18 C61 1.359(9)
N19 C66 1.352(9)
N19 N20 1.374(8)
N19 C65 1.404(9)
N20 C68 1.329(9)
C41 C42 1.362(11)
C41 H41A 0.9500
C42 C43 1.391(11)
C42 H42A 0.9500
C43 C44 1.467(10)
C44 C45 1.370(10)
C45 C46 1.410(11)
C45 H45A 0.9500
C46 C47 1.380(13)
C46 H46A 0.9500
C47 C48 1.383(12)
C47 H47A 0.9500
C49 C50 1.379(13)
C49 H49A 0.9500
C50 C51 1.410(10)
C50 H50A 0.9500
C51 C52 1.469(11)
C52 C53 1.381(11)
C52 C57 1.403(11)
C53 C54 1.389(12)
C53 H53A 0.9500
C54 C55 1.403(11)
C54 H54A 0.9500
C55 C56 1.394(12)
C55 H55A 0.9500
C56 C57 1.356(13)
C56 H56A 0.9500
C57 H57A 0.9500
C58 C59 1.371(11)
C58 H58A 0.9500
C59 C60 1.421(10)
C59 H59A 0.9500
C60 C61 1.451(10)
C61 C62 1.369(10)
C62 C63 1.393(11)
C62 H62A 0.9500
C63 C64 1.379(11)
C63 H63A 0.9500
C64 C65 1.381(10)
C64 H64A 0.9500
C66 C67 1.373(11)
C66 H66A 0.9500
C67 C68 1.411(10)
C67 H67A 0.9500
C68 C69 1.455(12)
C69 C70 1.402(12)
C69 C74 1.407(12)
C70 C71 1.397(11)
C70 H70A 0.9500
C71 C72 1.374(15)
C71 H71A 0.9500
C72 C73 1.399(16)
C72 H72A 0.9500
C73 C74 1.376(14)
C73 H73A 0.9500
C74 H74A 0.9500
Cl1 O4 1.413(8)
Cl1 O2 1.428(6)
Cl1 O1 1.440(6)
Cl1 O3 1.446(7)
Cl2 O8 1.395(9)
Cl2 O7 1.399(8)
Cl2 O5 1.427(6)
Cl2 O6 1.438(6)
Cl3 O11 1.418(6)
Cl3 O10 1.435(8)
Cl3 O9 1.445(6)
Cl3 O12 1.448(8)
Cl4 O14 1.407(6)
Cl4 O16 1.417(7)
Cl4 O15 1.447(7)
Cl4 O13 1.455(7)
O1S C1S 1.213(11)
C1S C2S 1.490(17)
C1S C3S 1.493(15)
C2S H2SA 0.9800
C2S H2SB 0.9800
C2S H2SC 0.9800
C3S H3SA 0.9800
C3S H3SB 0.9800
C3S H3SC 0.9800
O2S C4S 1.224(10)
C4S C6S 1.498(15)
C4S C5S 1.507(16)
C5S H5SA 0.9800
C5S H5SB 0.9800
C5S H5SC 0.9800
C6S H6SA 0.9800
C6S H6SB 0.9800
C6S H6SC 0.9800

loop_
_geom_hbond_atom_site_label_D
_geom_hbond_atom_site_label_H
_geom_hbond_atom_site_label_A
_geom_hbond_distance_DH
_geom_hbond_distance_HA
_geom_hbond_distance_DA
_geom_hbond_angle_DHA
_geom_hbond_site_symmetry_A
N2 H2B O1S 0.88 1.93 2.792(8) 164.4 .
N7 H7B O1 0.88 1.96 2.800(9) 159.8 3_554
N12 H12A O13 0.88 1.94 2.796(9) 164.2 2_575
N17 H17B O2S 0.88 1.91 2.769(9) 164.3 4_465

loop_
_geom_torsion_atom_site_label_1
_geom_torsion_atom_site_label_2
_geom_torsion_atom_site_label_3
_geom_torsion_atom_site_label_4
_geom_torsion
C3 N1 N2 C1 0.9(9)
Fe1 N1 N2 C1 159.2(6)
C9 N4 N5 C11 -0.7(9)
C8 N4 N5 C11 170.0(7)
C9 N4 N5 Fe1 -169.7(5)
C8 N4 N5 Fe1 1.0(8)
C20 N6 N7 C18 2.9(8)
Fe1 N6 N7 C18 166.1(6)
C26 N9 N10 C28 1.5(8)
C25 N9 N10 C28 175.3(7)
C26 N9 N10 Fe1 -159.8(5)
C25 N9 N10 Fe1 14.0(8)
N1 N2 C1 C2 -1.1(10)
N2 C1 C2 C3 0.9(10)
N2 N1 C3 C2 -0.3(9)
Fe1 N1 C3 C2 -164.6(6)
N2 N1 C3 C4 179.9(7)
Fe1 N1 C3 C4 15.7(9)
C1 C2 C3 N1 -0.3(10)
C1 C2 C3 C4 179.4(9)
C8 N3 C4 C5 0.4(11)
Fe1 N3 C4 C5 -179.3(6)
C8 N3 C4 C3 176.0(7)
Fe1 N3 C4 C3 -3.7(8)
N1 C3 C4 N3 -8.3(10)
C2 C3 C4 N3 172.0(9)
N1 C3 C4 C5 167.2(8)
C2 C3 C4 C5 -12.5(15)
N3 C4 C5 C6 -0.2(12)
C3 C4 C5 C6 -175.1(8)
C4 C5 C6 C7 -0.2(13)
C5 C6 C7 C8 0.4(13)
C4 N3 C8 C7 -0.3(12)
Fe1 N3 C8 C7 179.5(6)
C4 N3 C8 N4 -178.2(6)
Fe1 N3 C8 N4 1.6(9)
C6 C7 C8 N3 -0.1(13)
C6 C7 C8 N4 177.6(8)
C9 N4 C8 N3 167.1(8)
N5 N4 C8 N3 -1.7(10)
C9 N4 C8 C7 -10.8(13)
N5 N4 C8 C7 -179.5(8)
N5 N4 C9 C10 -0.1(10)
C8 N4 C9 C10 -169.4(8)
N4 C9 C10 C11 0.7(10)
N4 N5 C11 C10 1.1(9)
Fe1 N5 C11 C10 165.4(7)
N4 N5 C11 C12 -177.6(8)
Fe1 N5 C11 C12 -13.4(14)
C9 C10 C11 N5 -1.2(11)
C9 C10 C11 C12 177.4(9)
N5 C11 C12 C17 -47.5(13)
C10 C11 C12 C17 134.0(10)
N5 C11 C12 C13 131.8(9)
C10 C11 C12 C13 -46.7(14)
C17 C12 C13 C14 2.2(14)
C11 C12 C13 C14 -177.2(9)
C12 C13 C14 C15 -2.2(15)
C13 C14 C15 C16 1.6(15)
C14 C15 C16 C17 -0.9(14)
C15 C16 C17 C12 0.9(13)
C13 C12 C17 C16 -1.5(13)
C11 C12 C17 C16 177.8(8)
N6 N7 C18 C19 -2.7(10)
N7 C18 C19 C20 1.3(9)
N7 N6 C20 C19 -2.0(8)
Fe1 N6 C20 C19 -169.4(5)
N7 N6 C20 C21 178.1(6)
Fe1 N6 C20 C21 10.7(8)
C18 C19 C20 N6 0.5(9)
C18 C19 C20 C21 -179.6(8)
C25 N8 C21 C22 -0.6(12)
Fe1 N8 C21 C22 -178.0(6)
C25 N8 C21 C20 178.3(7)
Fe1 N8 C21 C20 0.9(9)
N6 C20 C21 N8 -7.6(10)
C19 C20 C21 N8 172.5(8)
N6 C20 C21 C22 171.2(7)
C19 C20 C21 C22 -8.7(14)
N8 C21 C22 C23 -0.5(12)
C20 C21 C22 C23 -179.2(8)
C21 C22 C23 C24 1.1(13)
C22 C23 C24 C25 -0.8(13)
C21 N8 C25 C24 1.0(13)
Fe1 N8 C25 C24 178.4(6)
C21 N8 C25 N9 -178.4(7)
Fe1 N8 C25 N9 -0.9(10)
C23 C24 C25 N8 -0.3(13)
C23 C24 C25 N9 178.9(8)
C26 N9 C25 N8 163.3(8)
N10 N9 C25 N8 -8.8(10)
C26 N9 C25 C24 -16.0(14)
N10 N9 C25 C24 171.9(7)
N10 N9 C26 C27 -1.4(9)
C25 N9 C26 C27 -174.0(8)
N9 C26 C27 C28 0.7(10)
N9 N10 C28 C27 -1.1(9)
Fe1 N10 C28 C27 154.6(6)
N9 N10 C28 C29 -179.0(7)
Fe1 N10 C28 C29 -23.4(12)
C26 C27 C28 N10 0.2(10)
C26 C27 C28 C29 177.8(9)
N10 C28 C29 C30 129.8(9)
C27 C28 C29 C30 -47.6(14)
N10 C28 C29 C34 -45.0(11)
C27 C28 C29 C34 137.6(10)
C34 C29 C30 C31 -2.1(14)
C28 C29 C30 C31 -176.9(8)
C29 C30 C31 C32 1.1(14)
C30 C31 C32 C33 -0.7(14)
C31 C32 C33 C34 1.2(13)
C32 C33 C34 C29 -2.1(12)
C30 C29 C34 C33 2.6(13)
C28 C29 C34 C33 177.5(8)
C43 N11 N12 C41 -0.2(8)
Fe2 N11 N12 C41 -166.4(6)
C49 N14 N15 C51 0.1(8)
C48 N14 N15 C51 -173.7(7)
C49 N14 N15 Fe2 163.5(5)
C48 N14 N15 Fe2 -10.3(8)
C60 N16 N17 C58 -0.1(9)
Fe2 N16 N17 C58 -159.8(6)
C66 N19 N20 C68 -2.2(9)
C65 N19 N20 C68 -170.7(7)
C66 N19 N20 Fe2 168.9(6)
C65 N19 N20 Fe2 0.4(8)
N11 N12 C41 C42 -0.3(9)
N12 C41 C42 C43 0.6(9)
N12 N11 C43 C42 0.5(8)
Fe2 N11 C43 C42 170.0(5)
N12 N11 C43 C44 -179.0(6)
Fe2 N11 C43 C44 -9.5(8)
C41 C42 C43 N11 -0.7(9)
C41 C42 C43 C44 178.7(8)
C48 N13 C44 C45 0.9(12)
Fe2 N13 C44 C45 -177.6(6)
C48 N13 C44 C43 -179.8(7)
Fe2 N13 C44 C43 1.7(9)
N11 C43 C44 N13 5.2(10)
C42 C43 C44 N13 -174.1(9)
N11 C43 C44 C45 -175.5(7)
C42 C43 C44 C45 5.1(14)
N13 C44 C45 C46 -0.9(12)
C43 C44 C45 C46 179.9(7)
C44 C45 C46 C47 0.4(12)
C45 C46 C47 C48 0.2(12)
C44 N13 C48 C47 -0.3(13)
Fe2 N13 C48 C47 178.2(6)
C44 N13 C48 N14 -178.0(7)
Fe2 N13 C48 N14 0.5(10)
C46 C47 C48 N13 -0.2(13)
C46 C47 C48 N14 177.2(8)
C49 N14 C48 N13 -165.8(8)
N15 N14 C48 N13 6.5(11)
C49 N14 C48 C47 16.6(14)
N15 N14 C48 C47 -171.1(7)
N15 N14 C49 C50 -0.5(9)
C48 N14 C49 C50 172.2(8)
N14 C49 C50 C51 0.7(9)
N14 N15 C51 C50 0.4(9)
Fe2 N15 C51 C50 -158.2(6)
N14 N15 C51 C52 -179.9(6)
Fe2 N15 C51 C52 21.6(11)
C49 C50 C51 N15 -0.7(10)
C49 C50 C51 C52 179.6(8)
N15 C51 C52 C53 47.2(10)
C50 C51 C52 C53 -133.1(9)
N15 C51 C52 C57 -128.8(8)
C50 C51 C52 C57 50.9(13)
C57 C52 C53 C54 0.7(12)
C51 C52 C53 C54 -175.4(7)
C52 C53 C54 C55 -1.2(13)
C53 C54 C55 C56 2.3(13)
C54 C55 C56 C57 -3.1(14)
C55 C56 C57 C52 2.6(15)
C53 C52 C57 C56 -1.4(13)
C51 C52 C57 C56 174.6(8)
N16 N17 C58 C59 0.1(10)
N17 C58 C59 C60 0.0(9)
N17 N16 C60 C59 0.1(9)
Fe2 N16 C60 C59 165.1(5)
N17 N16 C60 C61 178.6(7)
Fe2 N16 C60 C61 -16.4(9)
C58 C59 C60 N16 0.0(9)
C58 C59 C60 C61 -178.3(9)
C65 N18 C61 C62 2.8(11)
Fe2 N18 C61 C62 -179.4(6)
C65 N18 C61 C60 -176.4(7)
Fe2 N18 C61 C60 1.4(9)
N16 C60 C61 N18 10.2(11)
C59 C60 C61 N18 -171.6(8)
N16 C60 C61 C62 -168.9(8)
C59 C60 C61 C62 9.2(15)
N18 C61 C62 C63 -2.2(12)
C60 C61 C62 C63 176.9(8)
C61 C62 C63 C64 0.5(13)
C62 C63 C64 C65 0.5(13)
C61 N18 C65 C64 -1.7(11)
Fe2 N18 C65 C64 -179.5(6)
C61 N18 C65 N19 177.6(7)
Fe2 N18 C65 N19 -0.2(9)
C63 C64 C65 N18 0.1(12)
C63 C64 C65 N19 -179.1(8)
C66 N19 C65 N18 -166.3(8)
N20 N19 C65 N18 -0.1(10)
C66 N19 C65 C64 13.0(13)
N20 N19 C65 C64 179.1(7)
N20 N19 C66 C67 1.7(10)
C65 N19 C66 C67 168.6(8)
N19 C66 C67 C68 -0.4(10)
N19 N20 C68 C67 1.9(9)
Fe2 N20 C68 C67 -165.5(6)
N19 N20 C68 C69 175.3(8)
Fe2 N20 C68 C69 7.9(15)
C66 C67 C68 N20 -1.0(10)
C66 C67 C68 C69 -173.9(9)
N20 C68 C69 C70 50.5(13)
C67 C68 C69 C70 -137.3(10)
N20 C68 C69 C74 -128.4(9)
C67 C68 C69 C74 43.7(14)
C74 C69 C70 C71 -0.7(12)
C68 C69 C70 C71 -179.7(8)
C69 C70 C71 C72 1.7(13)
C70 C71 C72 C73 -1.7(14)
C71 C72 C73 C74 0.8(15)
C72 C73 C74 C69 0.2(14)
C70 C69 C74 C73 -0.2(13)
C68 C69 C74 C73 178.7(9)
